data_7221697
loop_
_publ_author_name
'Zheng, Tao'
'Cai, Zhong-Sheng'
'Nie, Wei-Xuan'
'Ren, Min'
'Bao, Song-Song'
'Zheng, Li-Min'

_publ_section_title
;
 Modulating the microporosity of cobalt phosphonates via positional
 isomerism of co-linkers
;
_journal_issue 46
_journal_name_full CrystEngComm
_journal_page_first 8926
_journal_paper_doi 10.1039/C5CE01087J
_journal_volume 17
_journal_year 2015
_chemical_formula_moiety 'C46 H40 Co5 N8 O22 P2'
_chemical_formula_sum 'C46 H40 Co5 N8 O22 P2'
_chemical_formula_weight 1413.45
_chemical_name_systematic
;
 ?
;
_space_group_crystal_system triclinic
_space_group_IT_number 2
_space_group_name_Hall '-P 1'
_space_group_name_H-M_alt 'P -1'
_symmetry_space_group_name_Hall '-P 1'
_symmetry_space_group_name_H-M 'P -1'
_atom_sites_solution_hydrogens mixed
_audit_creation_method SHELXL-2013
_audit_update_record
;
2015-06-04 deposited with the CCDC.
2015-07-31 downloaded from the CCDC.
;
_cell_angle_alpha 73.070(12)
_cell_angle_beta 88.636(12)
_cell_angle_gamma 89.664(12)
_cell_formula_units_Z 1
_cell_length_a 9.196(6)
_cell_length_b 10.084(6)
_cell_length_c 15.198(9)
_cell_measurement_reflns_used 1963
_cell_measurement_temperature 373(2)
_cell_measurement_theta_max 26.959
_cell_measurement_theta_min 2.648
_cell_volume 1347.9(14)
_computing_cell_refinement SMART
_computing_data_collection 'SMART (Bruker, 2000)'
_computing_data_reduction 'SAINT (Bruker, 2000)'
_computing_molecular_graphics SHELXTL
_computing_publication_material SHELXTL
_computing_structure_refinement 'SHELXL-2013 (Sheldrick, 2013)'
_computing_structure_solution 'SHELXTL (Bruker, 2000)'
_diffrn_ambient_temperature 373(2)
_diffrn_measured_fraction_theta_full 0.983
_diffrn_measured_fraction_theta_max 0.979
_diffrn_measurement_device_type 'Bruker APEX CCD'
_diffrn_radiation_type MoK\a
_diffrn_radiation_wavelength 0.71073
_diffrn_reflns_av_R_equivalents 0.0509
_diffrn_reflns_av_unetI/netI 0.0940
_diffrn_reflns_laue_measured_fraction_full 0.983
_diffrn_reflns_laue_measured_fraction_max 0.979
_diffrn_reflns_limit_h_max 11
_diffrn_reflns_limit_h_min -10
_diffrn_reflns_limit_k_max 12
_diffrn_reflns_limit_k_min -12
_diffrn_reflns_limit_l_max 18
_diffrn_reflns_limit_l_min -18
_diffrn_reflns_number 9428
_diffrn_reflns_point_group_measured_fraction_full 0.983
_diffrn_reflns_point_group_measured_fraction_max 0.979
_diffrn_reflns_theta_full 25.242
_diffrn_reflns_theta_max 25.996
_diffrn_reflns_theta_min 1.401
_exptl_absorpt_coefficient_mu 1.654
_exptl_absorpt_correction_T_max 0.882
_exptl_absorpt_correction_T_min 0.743
_exptl_absorpt_correction_type multi-scan
_exptl_absorpt_process_details 'SADABS, Bruker(2000)'
_exptl_crystal_colour blue
_exptl_crystal_density_diffrn 1.741
_exptl_crystal_description lamellar
_exptl_crystal_F_000 713
_exptl_crystal_size_max 0.700
_exptl_crystal_size_mid 0.150
_exptl_crystal_size_min 0.100
_refine_diff_density_max 0.738
_refine_diff_density_min -1.069
_refine_diff_density_rms 0.122
_refine_ls_extinction_method none
_refine_ls_goodness_of_fit_ref 1.001
_refine_ls_hydrogen_treatment constr
_refine_ls_matrix_type full
_refine_ls_number_parameters 376
_refine_ls_number_reflns 5191
_refine_ls_number_restraints 24
_refine_ls_restrained_S_all 1.002
_refine_ls_R_factor_all 0.0963
_refine_ls_R_factor_gt 0.0560
_refine_ls_shift/su_max 0.001
_refine_ls_shift/su_mean 0.000
_refine_ls_structure_factor_coef Fsqd
_refine_ls_weighting_details 'w=1/[\s^2^(Fo^2^)+(0.0696P)^2^] where P=(Fo^2^+2Fc^2^)/3'
_refine_ls_weighting_scheme calc
_refine_ls_wR_factor_gt 0.1292
_refine_ls_wR_factor_ref 0.1425
_reflns_Friedel_coverage 0.000
_reflns_number_gt 3430
_reflns_number_total 5191
_reflns_threshold_expression 'I > 2\s(I)'
_cod_data_source_file c5ce01087j2.cif
_cod_data_source_block mo_20111009B_0m
_cod_depositor_comments 'Adding full bibliography for 7221696--7221699.cif.'
_cod_original_cell_volume 1348.0(14)
_cod_database_code 7221697
_shelx_space_group_comment
;
The symmetry employed for this shelxl refinement is uniquely defined
by the following loop, which should always be used as a source of
symmetry information in preference to the above space-group names.
They are only intended as comments.
;
_shelx_estimated_absorpt_t_min 0.391
_shelx_estimated_absorpt_t_max 0.852
_shelxl_version_number 2013-4

loop_
_space_group_symop_operation_xyz
'x, y, z'
'-x, -y, -z'

loop_
_atom_site_label
_atom_site_type_symbol
_atom_site_fract_x
_atom_site_fract_y
_atom_site_fract_z
_atom_site_U_iso_or_equiv
_atom_site_adp_type
_atom_site_occupancy
_atom_site_site_symmetry_order
_atom_site_calc_flag
_atom_site_refinement_flags_posn
_atom_site_refinement_flags_adp
_atom_site_refinement_flags_occupancy
Co1 Co 0.0000 0.5000 0.5000 0.0238(2) Uani 1 2 d S . P
Co2 Co -0.07767(8) 0.47573(6) 0.30255(4) 0.0305(2) Uani 1 1 d . . .
Co3 Co 0.16163(8) 0.06453(6) 0.56775(4) 0.02853(19) Uani 1 1 d . . .
P1 P -0.11813(15) 0.21450(11) 0.49449(7) 0.0260(3) Uani 1 1 d . . .
O1 O -0.1424(4) 0.1279(3) 0.4293(2) 0.0350(8) Uani 1 1 d . . .
O2 O -0.0571(4) 0.3544(3) 0.43766(18) 0.0260(7) Uani 1 1 d . . .
O3 O -0.0276(4) 0.1427(3) 0.57738(19) 0.0338(8) Uani 1 1 d . . .
O4 O -0.0825(4) 0.4061(3) 0.63527(19) 0.0285(7) Uani 1 1 d . U .
O5 O -0.2144(4) 0.2898(4) 0.7574(2) 0.0484(10) Uani 1 1 d . U .
O6 O -0.7418(4) 0.4236(3) 0.6674(2) 0.0330(8) Uani 1 1 d . . .
O7 O -0.8113(4) 0.3932(3) 0.5340(2) 0.0335(8) Uani 1 1 d . . .
O8 O -0.7381(4) 0.1644(3) 0.4534(2) 0.0369(9) Uani 1 1 d . . .
O9 O -0.6636(4) 0.3601(4) 0.3563(2) 0.0414(9) Uani 1 1 d . . .
O1W O -0.0052(5) 0.6166(5) 0.1793(2) 0.0650(13) Uani 1 1 d . . .
H1WA H 0.0210 0.5430 0.1668 0.097 Uiso 1 1 d R U .
H1WB H 0.0674 0.6573 0.1936 0.097 Uiso 1 1 d R U .
O2W O 0.0838(4) 0.3300(4) 0.2766(2) 0.0519(11) Uani 1 1 d . . .
H2WA H 0.1563 0.3367 0.3086 0.078 Uiso 1 1 d R U .
H2WB H 0.0256 0.2779 0.3157 0.078 Uiso 1 1 d R U .
N1 N 0.2978(5) 0.0420(4) 0.6737(3) 0.0357(10) Uani 1 1 d . . .
N2 N 0.5063(5) -0.0053(4) 0.7439(3) 0.0411(11) Uani 1 1 d . . .
N3 N 0.4268(5) -0.3408(4) 0.8318(3) 0.0380(11) Uani 1 1 d . . .
N4 N 0.2217(5) -0.3826(4) 0.7711(3) 0.0371(10) Uani 1 1 d . . .
C1 C -0.2908(5) 0.2571(4) 0.5366(3) 0.0250(10) Uani 1 1 d . . .
C2 C -0.3125(5) 0.3110(4) 0.6115(3) 0.0263(10) Uani 1 1 d . U .
C3 C -0.4554(5) 0.3461(4) 0.6311(3) 0.0247(10) Uani 1 1 d . . .
H3 H -0.4728 0.3752 0.6831 0.030 Uiso 1 1 calc R U .
C4 C -0.5708(5) 0.3391(4) 0.5762(3) 0.0230(10) Uani 1 1 d . . .
C5 C -0.5490(5) 0.2890(4) 0.4996(3) 0.0248(10) Uani 1 1 d . . .
C6 C -0.4106(5) 0.2478(4) 0.4827(3) 0.0288(11) Uani 1 1 d . . .
H6 H -0.3955 0.2121 0.4332 0.035 Uiso 1 1 calc R U .
C7 C -0.1929(6) 0.3364(4) 0.6718(3) 0.0283(9) Uani 1 1 d . U .
C8 C -0.7197(6) 0.3890(4) 0.5939(3) 0.0294(11) Uani 1 1 d . . .
C9 C -0.6608(6) 0.2745(4) 0.4329(3) 0.0291(11) Uani 1 1 d . . .
C10 C 0.4301(7) -0.0091(5) 0.6720(3) 0.0411(14) Uani 1 1 d . . .
H23 H 0.4657 -0.0438 0.6254 0.049 Uiso 1 1 calc R U .
C11 C 0.2910(8) 0.0844(5) 0.7529(3) 0.0463(15) Uani 1 1 d . . .
H22 H 0.2115 0.1259 0.7731 0.056 Uiso 1 1 calc R U .
C12 C 0.4192(8) 0.0550(6) 0.7955(3) 0.0501(16) Uani 1 1 d . . .
H21 H 0.4439 0.0725 0.8501 0.060 Uiso 1 1 calc R U .
C13 C 0.6583(7) -0.0496(7) 0.7613(3) 0.0568(17) Uani 1 1 d . . .
H20A H 0.7216 0.0307 0.7413 0.068 Uiso 1 1 calc R U .
H20B H 0.6843 -0.1121 0.7255 0.068 Uiso 1 1 calc R U .
C14 C 0.6818(7) -0.1217(6) 0.8619(3) 0.0437(14) Uani 1 1 d . . .
C15 C 0.7453(8) -0.0473(6) 0.9131(4) 0.069(2) Uani 1 1 d . . .
H18 H 0.7753 0.0434 0.8849 0.083 Uiso 1 1 calc R U .
C16 C 0.7653(10) -0.1060(8) 1.0068(5) 0.081(3) Uani 1 1 d . . .
H17 H 0.8078 -0.0540 1.0408 0.097 Uiso 1 1 calc R U .
C17 C 0.7237(9) -0.2374(8) 1.0487(4) 0.073(2) Uani 1 1 d . . .
H16 H 0.7372 -0.2766 1.1114 0.087 Uiso 1 1 calc R U .
C18 C 0.6613(8) -0.3126(6) 0.9978(4) 0.0627(19) Uani 1 1 d . . .
H15 H 0.6322 -0.4032 1.0270 0.075 Uiso 1 1 calc R U .
C19 C 0.6398(6) -0.2581(5) 0.9036(3) 0.0415(13) Uani 1 1 d . . .
C20 C 0.5823(7) -0.3528(6) 0.8523(4) 0.0540(16) Uani 1 1 d . . .
H13A H 0.6368 -0.3356 0.7946 0.065 Uiso 1 1 calc R U .
H13B H 0.6016 -0.4477 0.8879 0.065 Uiso 1 1 calc R U .
C21 C 0.3648(7) -0.3921(5) 0.7702(3) 0.0412(14) Uani 1 1 d . . .
H10 H 0.4171 -0.4307 0.7306 0.049 Uiso 1 1 calc R U .
C22 C 0.3170(7) -0.2954(6) 0.8768(4) 0.0489(15) Uani 1 1 d . . .
H12 H 0.3262 -0.2550 0.9242 0.059 Uiso 1 1 calc R U .
C23 C 0.1936(7) -0.3199(6) 0.8401(4) 0.0513(16) Uani 1 1 d . . .
H11 H 0.1014 -0.2980 0.8580 0.062 Uiso 1 1 calc R U .

loop_
_atom_site_aniso_label
_atom_site_aniso_U_11
_atom_site_aniso_U_22
_atom_site_aniso_U_33
_atom_site_aniso_U_23
_atom_site_aniso_U_13
_atom_site_aniso_U_12
Co1 0.0172(5) 0.0222(4) 0.0332(4) -0.0099(3) -0.0044(4) 0.0064(4)
Co2 0.0245(4) 0.0331(3) 0.0355(3) -0.0123(2) -0.0037(3) 0.0084(3)
Co3 0.0232(4) 0.0241(3) 0.0396(3) -0.0110(2) -0.0064(3) 0.0077(3)
P1 0.0207(7) 0.0205(5) 0.0371(6) -0.0091(4) -0.0006(6) 0.0068(5)
O1 0.032(2) 0.0272(15) 0.0487(17) -0.0159(13) -0.0030(17) 0.0071(16)
O2 0.0184(19) 0.0243(14) 0.0365(15) -0.0108(12) -0.0023(15) 0.0044(15)
O3 0.030(2) 0.0309(16) 0.0397(16) -0.0087(13) -0.0047(16) 0.0147(17)
O4 0.0169(17) 0.0292(15) 0.0379(15) -0.0077(12) -0.0019(14) 0.0009(14)
O5 0.038(2) 0.067(2) 0.0339(15) -0.0043(15) -0.0040(17) -0.018(2)
O6 0.022(2) 0.0409(18) 0.0423(17) -0.0212(14) -0.0082(16) 0.0107(17)
O7 0.0180(19) 0.0447(19) 0.0450(18) -0.0238(15) -0.0093(17) 0.0124(17)
O8 0.036(2) 0.0351(18) 0.0427(17) -0.0160(14) -0.0047(18) -0.0025(18)
O9 0.032(2) 0.050(2) 0.0385(17) -0.0065(15) -0.0028(18) -0.0019(19)
O1W 0.056(3) 0.081(3) 0.052(2) -0.0090(19) -0.016(2) -0.024(3)
O2W 0.028(2) 0.081(3) 0.051(2) -0.0267(19) -0.0055(19) 0.019(2)
N1 0.032(3) 0.0279(19) 0.047(2) -0.0105(16) -0.010(2) 0.004(2)
N2 0.036(3) 0.044(2) 0.041(2) -0.0095(18) -0.012(2) 0.008(2)
N3 0.031(3) 0.041(2) 0.044(2) -0.0155(18) -0.009(2) 0.002(2)
N4 0.025(3) 0.040(2) 0.049(2) -0.0169(18) -0.005(2) 0.003(2)
C1 0.015(3) 0.0195(19) 0.038(2) -0.0038(16) 0.001(2) 0.008(2)
C2 0.020(2) 0.0211(18) 0.037(2) -0.0063(16) -0.003(2) 0.0063(19)
C3 0.019(3) 0.025(2) 0.031(2) -0.0084(16) 0.000(2) 0.005(2)
C4 0.016(3) 0.0197(18) 0.031(2) -0.0045(15) -0.001(2) 0.002(2)
C5 0.021(3) 0.0191(18) 0.034(2) -0.0058(16) -0.006(2) 0.002(2)
C6 0.020(3) 0.031(2) 0.038(2) -0.0141(18) -0.001(2) 0.008(2)
C7 0.022(2) 0.0259(18) 0.0363(18) -0.0073(15) -0.0064(18) 0.0066(18)
C8 0.025(3) 0.0162(19) 0.044(2) -0.0041(17) -0.001(3) 0.005(2)
C9 0.021(3) 0.028(2) 0.038(2) -0.0097(18) 0.001(2) 0.009(2)
C10 0.049(4) 0.035(3) 0.039(2) -0.0088(19) -0.012(3) 0.011(3)
C11 0.057(4) 0.048(3) 0.035(2) -0.013(2) -0.009(3) 0.009(3)
C12 0.060(5) 0.058(3) 0.036(3) -0.018(2) -0.019(3) 0.012(3)
C13 0.044(4) 0.069(4) 0.046(3) 0.001(3) -0.009(3) 0.008(4)
C14 0.034(4) 0.047(3) 0.050(3) -0.012(2) -0.016(3) 0.008(3)
C15 0.078(6) 0.044(3) 0.085(4) -0.018(3) -0.029(4) -0.004(4)
C16 0.100(7) 0.074(5) 0.078(4) -0.035(4) -0.046(5) 0.011(5)
C17 0.080(6) 0.085(5) 0.055(3) -0.022(3) -0.029(4) 0.017(5)
C18 0.070(5) 0.047(3) 0.061(3) 0.000(3) -0.012(4) 0.003(4)
C19 0.028(3) 0.045(3) 0.052(3) -0.014(2) -0.013(3) 0.004(3)
C20 0.036(4) 0.058(4) 0.075(4) -0.031(3) -0.008(3) 0.002(3)
C21 0.040(4) 0.044(3) 0.043(3) -0.016(2) -0.001(3) 0.001(3)
C22 0.040(4) 0.064(4) 0.057(3) -0.040(3) -0.006(3) 0.006(3)
C23 0.039(4) 0.064(4) 0.063(3) -0.038(3) -0.004(3) 0.003(3)

loop_
_atom_type_symbol
_atom_type_description
_atom_type_scat_dispersion_real
_atom_type_scat_dispersion_imag
_atom_type_scat_source
C C 0.0033 0.0016 'International Tables Vol C Tables 4.2.6.8 and 6.1.1.4'
H H 0.0000 0.0000 'International Tables Vol C Tables 4.2.6.8 and 6.1.1.4'
N N 0.0061 0.0033 'International Tables Vol C Tables 4.2.6.8 and 6.1.1.4'
O O 0.0106 0.0060 'International Tables Vol C Tables 4.2.6.8 and 6.1.1.4'
P P 0.1023 0.0942 'International Tables Vol C Tables 4.2.6.8 and 6.1.1.4'
Co Co 0.3494 0.9721 'International Tables Vol C Tables 4.2.6.8 and 6.1.1.4'

loop_
_geom_angle_atom_site_label_1
_geom_angle_atom_site_label_2
_geom_angle_atom_site_label_3
_geom_angle
_geom_angle_site_symmetry_1
_geom_angle_site_symmetry_3
O7 Co1 O7 180.00(18) 2_466 1_655
O7 Co1 O2 87.25(13) 2_466 2_566
O7 Co1 O2 92.75(13) 1_655 2_566
O7 Co1 O2 92.75(13) 2_466 .
O7 Co1 O2 87.25(13) 1_655 .
O2 Co1 O2 180.00(17) 2_566 .
O7 Co1 O4 89.33(13) 2_466 2_566
O7 Co1 O4 90.67(13) 1_655 2_566
O2 Co1 O4 100.31(12) 2_566 2_566
O2 Co1 O4 79.69(12) . 2_566
O7 Co1 O4 90.67(13) 2_466 .
O7 Co1 O4 89.33(13) 1_655 .
O2 Co1 O4 79.69(12) 2_566 .
O2 Co1 O4 100.31(12) . .
O4 Co1 O4 180.00(17) 2_566 .
O6 Co2 O2 93.22(12) 2_466 .
O6 Co2 O1W 100.94(16) 2_466 .
O2 Co2 O1W 154.66(15) . .
O6 Co2 N4 85.97(16) 2_466 2_556
O2 Co2 N4 111.46(15) . 2_556
O1W Co2 N4 90.57(16) . 2_556
O6 Co2 O2W 167.72(16) 2_466 .
O2 Co2 O2W 82.57(12) . .
O1W Co2 O2W 87.33(17) . .
N4 Co2 O2W 84.86(16) 2_556 .
O6 Co2 O4 94.76(13) 2_466 2_566
O2 Co2 O4 75.29(12) . 2_566
O1W Co2 O4 82.63(14) . 2_566
N4 Co2 O4 173.18(13) 2_556 2_566
O2W Co2 O4 95.30(14) . 2_566
O3 Co3 O1 109.92(15) . 2_556
O3 Co3 O8 111.10(14) . 1_655
O1 Co3 O8 108.61(13) 2_556 1_655
O3 Co3 N1 117.80(15) . .
O1 Co3 N1 99.39(15) 2_556 .
O8 Co3 N1 109.18(17) 1_655 .
O1 P1 O3 114.06(18) . .
O1 P1 O2 107.62(18) . .
O3 P1 O2 113.8(2) . .
O1 P1 C1 109.3(2) . .
O3 P1 C1 107.7(2) . .
O2 P1 C1 103.80(18) . .
P1 O1 Co3 139.65(19) . 2_556
P1 O2 Co1 120.45(17) . .
P1 O2 Co2 134.56(19) . .
Co1 O2 Co2 101.12(13) . .
P1 O3 Co3 123.44(19) . .
C7 O4 Co1 136.9(3) . .
C7 O4 Co2 129.3(3) . 2_566
Co1 O4 Co2 92.25(13) . 2_566
C8 O6 Co2 125.7(3) . 2_466
C8 O7 Co1 133.0(3) . 1_455
C9 O8 Co3 131.1(3) . 1_455
Co2 O1W H1WA 82.7 . .
Co2 O1W H1WB 105.3 . .
H1WA O1W H1WB 111.0 . .
Co2 O2W H2WA 105.2 . .
Co2 O2W H2WB 76.8 . .
H2WA O2W H2WB 103.2 . .
C10 N1 C11 104.9(4) . .
C10 N1 Co3 121.6(3) . .
C11 N1 Co3 133.1(4) . .
C10 N2 C12 106.6(5) . .
C10 N2 C13 126.3(5) . .
C12 N2 C13 127.0(5) . .
C21 N3 C22 106.5(5) . .
C21 N3 C20 124.1(5) . .
C22 N3 C20 128.8(5) . .
C21 N4 C23 102.9(5) . .
C21 N4 Co2 125.5(4) . 2_556
C23 N4 Co2 130.8(4) . 2_556
C2 C1 C6 118.8(4) . .
C2 C1 P1 125.6(4) . .
C6 C1 P1 115.2(3) . .
C3 C2 C1 117.6(4) . .
C3 C2 C7 117.6(4) . .
C1 C2 C7 124.9(4) . .
C4 C3 C2 122.6(4) . .
C4 C3 H3 118.7 . .
C2 C3 H3 118.7 . .
C3 C4 C5 119.9(4) . .
C3 C4 C8 121.5(4) . .
C5 C4 C8 118.5(4) . .
C6 C5 C4 117.7(4) . .
C6 C5 C9 115.2(4) . .
C4 C5 C9 127.1(4) . .
C5 C6 C1 123.2(4) . .
C5 C6 H6 118.4 . .
C1 C6 H6 118.4 . .
O5 C7 O4 123.7(5) . .
O5 C7 C2 116.5(5) . .
O4 C7 C2 119.7(4) . .
O7 C8 O6 125.8(5) . .
O7 C8 C4 116.0(4) . .
O6 C8 C4 118.2(4) . .
O9 C9 O8 121.9(5) . .
O9 C9 C5 119.2(4) . .
O8 C9 C5 118.3(4) . .
N2 C10 N1 112.6(5) . .
N2 C10 H23 123.7 . .
N1 C10 H23 123.7 . .
C12 C11 N1 108.4(5) . .
C12 C11 H22 125.8 . .
N1 C11 H22 125.8 . .
C11 C12 N2 107.5(5) . .
C11 C12 H21 126.3 . .
N2 C12 H21 126.3 . .
N2 C13 C14 111.7(5) . .
N2 C13 H20A 109.3 . .
C14 C13 H20A 109.3 . .
N2 C13 H20B 109.3 . .
C14 C13 H20B 109.3 . .
H20A C13 H20B 107.9 . .
C15 C14 C19 119.6(5) . .
C15 C14 C13 117.8(5) . .
C19 C14 C13 122.6(5) . .
C14 C15 C16 120.6(6) . .
C14 C15 H18 119.7 . .
C16 C15 H18 119.7 . .
C17 C16 C15 120.6(7) . .
C17 C16 H17 119.7 . .
C15 C16 H17 119.7 . .
C16 C17 C18 119.0(6) . .
C16 C17 H16 120.5 . .
C18 C17 H16 120.5 . .
C17 C18 C19 122.3(6) . .
C17 C18 H15 118.9 . .
C19 C18 H15 118.9 . .
C14 C19 C18 117.8(5) . .
C14 C19 C20 123.9(5) . .
C18 C19 C20 118.2(5) . .
N3 C20 C19 116.4(5) . .
N3 C20 H13A 108.2 . .
C19 C20 H13A 108.2 . .
N3 C20 H13B 108.2 . .
C19 C20 H13B 108.2 . .
H13A C20 H13B 107.4 . .
N4 C21 N3 113.1(5) . .
N4 C21 H10 123.4 . .
N3 C21 H10 123.4 . .
C23 C22 N3 106.7(5) . .
C23 C22 H12 126.6 . .
N3 C22 H12 126.6 . .
C22 C23 N4 110.7(6) . .
C22 C23 H11 124.6 . .
N4 C23 H11 124.6 . .

loop_
_geom_bond_atom_site_label_1
_geom_bond_atom_site_label_2
_geom_bond_distance
_geom_bond_site_symmetry_2
Co1 O7 2.034(3) 2_466
Co1 O7 2.034(3) 1_655
Co1 O2 2.042(3) 2_566
Co1 O2 2.042(3) .
Co1 O4 2.121(3) 2_566
Co1 O4 2.121(3) .
Co2 O6 2.051(3) 2_466
Co2 O2 2.074(3) .
Co2 O1W 2.091(4) .
Co2 N4 2.142(5) 2_556
Co2 O2W 2.192(4) .
Co2 O4 2.286(3) 2_566
Co3 O3 1.926(4) .
Co3 O1 1.937(3) 2_556
Co3 O8 1.950(3) 1_655
Co3 N1 2.024(4) .
P1 O1 1.520(3) .
P1 O3 1.522(3) .
P1 O2 1.526(3) .
P1 C1 1.795(5) .
O1 Co3 1.937(3) 2_556
O4 C7 1.260(6) .
O4 Co2 2.286(3) 2_566
O5 C7 1.259(5) .
O6 C8 1.275(5) .
O6 Co2 2.052(3) 2_466
O7 C8 1.246(6) .
O7 Co1 2.034(3) 1_455
O8 C9 1.277(6) .
O8 Co3 1.950(3) 1_455
O9 C9 1.232(5) .
O1W H1WA 0.8502 .
O1W H1WB 0.8501 .
O2W H2WA 0.8501 .
O2W H2WB 0.8499 .
N1 C10 1.321(7) .
N1 C11 1.390(6) .
N2 C10 1.321(6) .
N2 C12 1.367(7) .
N2 C13 1.472(7) .
N3 C21 1.335(6) .
N3 C22 1.357(7) .
N3 C20 1.467(7) .
N4 C21 1.319(7) .
N4 C23 1.391(6) .
N4 Co2 2.142(5) 2_556
C1 C2 1.407(6) .
C1 C6 1.408(7) .
C2 C3 1.406(6) .
C2 C7 1.518(7) .
C3 C4 1.380(6) .
C3 H3 0.9300 .
C4 C5 1.408(6) .
C4 C8 1.502(7) .
C5 C6 1.378(6) .
C5 C9 1.498(7) .
C6 H6 0.9300 .
C10 H23 0.9300 .
C11 C12 1.348(8) .
C11 H22 0.9300 .
C12 H21 0.9300 .
C13 C14 1.509(7) .
C13 H20A 0.9700 .
C13 H20B 0.9700 .
C14 C15 1.371(8) .
C14 C19 1.389(7) .
C15 C16 1.390(8) .
C15 H18 0.9300 .
C16 C17 1.346(10) .
C16 H17 0.9300 .
C17 C18 1.368(9) .
C17 H16 0.9300 .
C18 C19 1.394(7) .
C18 H15 0.9300 .
C19 C20 1.504(7) .
C20 H13A 0.9700 .
C20 H13B 0.9700 .
C21 H10 0.9300 .
C22 C23 1.332(8) .
C22 H12 0.9300 .
C23 H11 0.9300 .

loop_
_geom_hbond_atom_site_label_D
_geom_hbond_atom_site_label_H
_geom_hbond_atom_site_label_A
_geom_hbond_distance_DH
_geom_hbond_distance_HA
_geom_hbond_distance_DA
_geom_hbond_angle_DHA
_geom_hbond_site_symmetry_A
C21 H10 O9 0.93 2.59 3.278(7) 131.0 2_556
C21 H10 O6 0.93 2.48 2.939(6) 110.9 1_645
C20 H13A O9 0.97 2.38 3.261(7) 150.1 2_556
C6 H6 O1 0.93 2.48 2.940(6) 110.8 .
O2W H2WB O2 0.85 2.32 2.816(5) 117.8 .
O2W H2WB O1 0.85 2.46 3.306(5) 179.7 .
O2W H2WA O9 0.85 1.87 2.705(5) 168.4 1_655
O2W H2WA O8 0.85 2.58 3.203(5) 131.0 1_655
O1W H1WB O5 0.85 1.72 2.557(6) 168.0 2_566
O1W H1WA O2W 0.85 2.38 2.958(6) 125.5 .

loop_
_geom_torsion_atom_site_label_1
_geom_torsion_atom_site_label_2
_geom_torsion_atom_site_label_3
_geom_torsion_atom_site_label_4
_geom_torsion
_geom_torsion_site_symmetry_1
_geom_torsion_site_symmetry_4
O3 P1 O1 Co3 30.8(4) . 2_556
O2 P1 O1 Co3 158.1(3) . 2_556
C1 P1 O1 Co3 -89.8(4) . 2_556
O1 P1 O2 Co1 -177.25(19) . .
O3 P1 O2 Co1 -49.8(3) . .
C1 P1 O2 Co1 67.0(2) . .
O1 P1 O2 Co2 29.5(3) . .
O3 P1 O2 Co2 157.0(2) . .
C1 P1 O2 Co2 -86.2(3) . .
O1 P1 O3 Co3 53.8(3) . .
O2 P1 O3 Co3 -70.2(3) . .
C1 P1 O3 Co3 175.2(2) . .
O1 P1 C1 C2 166.3(3) . .
O3 P1 C1 C2 41.9(4) . .
O2 P1 C1 C2 -79.1(4) . .
O1 P1 C1 C6 -20.5(4) . .
O3 P1 C1 C6 -144.9(3) . .
O2 P1 C1 C6 94.1(3) . .
C6 C1 C2 C3 3.2(6) . .
P1 C1 C2 C3 176.2(3) . .
C6 C1 C2 C7 -175.7(4) . .
P1 C1 C2 C7 -2.7(6) . .
C1 C2 C3 C4 -4.8(6) . .
C7 C2 C3 C4 174.1(4) . .
C2 C3 C4 C5 3.2(6) . .
C2 C3 C4 C8 -174.5(4) . .
C3 C4 C5 C6 0.2(6) . .
C8 C4 C5 C6 177.9(4) . .
C3 C4 C5 C9 -179.9(4) . .
C8 C4 C5 C9 -2.1(6) . .
C4 C5 C6 C1 -1.7(6) . .
C9 C5 C6 C1 178.4(4) . .
C2 C1 C6 C5 0.0(6) . .
P1 C1 C6 C5 -173.7(3) . .
Co1 O4 C7 O5 178.8(3) . .
Co2 O4 C7 O5 -19.1(6) 2_566 .
Co1 O4 C7 C2 -4.4(6) . .
Co2 O4 C7 C2 157.7(3) 2_566 .
C3 C2 C7 O5 50.2(5) . .
C1 C2 C7 O5 -131.0(5) . .
C3 C2 C7 O4 -126.9(5) . .
C1 C2 C7 O4 52.0(6) . .
Co1 O7 C8 O6 21.3(7) 1_455 .
Co1 O7 C8 C4 -158.4(3) 1_455 .
Co2 O6 C8 O7 -10.4(7) 2_466 .
Co2 O6 C8 C4 169.2(3) 2_466 .
C3 C4 C8 O7 171.8(4) . .
C5 C4 C8 O7 -5.9(6) . .
C3 C4 C8 O6 -7.9(6) . .
C5 C4 C8 O6 174.3(4) . .
Co3 O8 C9 O9 -143.6(4) 1_455 .
Co3 O8 C9 C5 45.1(6) 1_455 .
C6 C5 C9 O9 -76.8(5) . .
C4 C5 C9 O9 103.3(5) . .
C6 C5 C9 O8 94.7(5) . .
C4 C5 C9 O8 -85.2(5) . .
C12 N2 C10 N1 -1.3(6) . .
C13 N2 C10 N1 -177.9(5) . .
C11 N1 C10 N2 1.3(6) . .
Co3 N1 C10 N2 174.9(3) . .
C10 N1 C11 C12 -0.8(6) . .
Co3 N1 C11 C12 -173.3(4) . .
N1 C11 C12 N2 0.0(6) . .
C10 N2 C12 C11 0.7(6) . .
C13 N2 C12 C11 177.3(5) . .
C10 N2 C13 C14 -141.6(5) . .
C12 N2 C13 C14 42.5(8) . .
N2 C13 C14 C15 -101.5(7) . .
N2 C13 C14 C19 77.6(7) . .
C19 C14 C15 C16 -1.4(11) . .
C13 C14 C15 C16 177.7(7) . .
C14 C15 C16 C17 0.6(13) . .
C15 C16 C17 C18 0.0(13) . .
C16 C17 C18 C19 0.3(12) . .
C15 C14 C19 C18 1.6(9) . .
C13 C14 C19 C18 -177.5(6) . .
C15 C14 C19 C20 -174.0(6) . .
C13 C14 C19 C20 6.9(9) . .
C17 C18 C19 C14 -1.1(10) . .
C17 C18 C19 C20 174.8(7) . .
C21 N3 C20 C19 164.2(5) . .
C22 N3 C20 C19 -25.5(8) . .
C14 C19 C20 N3 -83.3(7) . .
C18 C19 C20 N3 101.1(6) . .
C23 N4 C21 N3 -0.2(6) . .
Co2 N4 C21 N3 -171.2(3) 2_556 .
C22 N3 C21 N4 0.5(6) . .
C20 N3 C21 N4 172.7(5) . .
C21 N3 C22 C23 -0.6(6) . .
C20 N3 C22 C23 -172.2(5) . .
N3 C22 C23 N4 0.5(7) . .
C21 N4 C23 C22 -0.2(6) . .
Co2 N4 C23 C22 170.2(4) 2_556 .
